data_7043157
loop_
_publ_author_name
'Ar\'evalo, Rebeca'
'Vogels, Christopher M.'
'MacNeil, Gregory'
'Riera, Lucia'
'Perez, Julio'
'Westcott, Steve'

_publ_section_title
;
 Rhenium-Catalysed Hydroboration of Aldehydes and Aldimines
;
_journal_name_full 'Dalton Trans.'
_journal_paper_doi 10.1039/C7DT01549F
_journal_year 2017
_chemical_formula_sum 'C109 H54 B2 Cl2 F48 N6 O6 Re2'
_chemical_formula_weight 2920.50
_chemical_name_systematic
;
 ?
;
_space_group_crystal_system triclinic
_space_group_IT_number 2
_space_group_name_Hall '-P 1'
_space_group_name_H-M_alt 'P -1'
_symmetry_space_group_name_Hall '-P 1'
_symmetry_space_group_name_H-M 'P -1'
_atom_sites_solution_hydrogens geom
_audit_creation_method SHELXL-2014
_audit_update_record
;
2017-04-18 deposited with the CCDC.
2017-05-30 downloaded from the CCDC.
;
_cell_angle_alpha 117.480(3)
_cell_angle_beta 96.950(2)
_cell_angle_gamma 104.506(2)
_cell_formula_units_Z 1
_cell_length_a 13.0148(3)
_cell_length_b 15.8291(4)
_cell_length_c 16.0675(5)
_cell_measurement_reflns_used 19130
_cell_measurement_temperature 149.9(1)
_cell_measurement_theta_max 69.670
_cell_measurement_theta_min 3.2190
_cell_volume 2733.03(16)
_computing_structure_refinement 'SHELXL-2014 (Sheldrick, 2014)'
_diffrn_ambient_temperature 149.9(1)
_diffrn_measured_fraction_theta_full 0.9982
_diffrn_measured_fraction_theta_max 0.6682
_diffrn_measurement_device_type 'Xcalibur, Onyx, Nova'
_diffrn_measurement_method mirror
_diffrn_radiation_type CuK\a
_diffrn_radiation_wavelength 1.54184
_diffrn_reflns_av_R_equivalents 0.0405
_diffrn_reflns_av_unetI/netI 0.0392
_diffrn_reflns_Laue_measured_fraction_full 0.9982
_diffrn_reflns_Laue_measured_fraction_max 0.6682
_diffrn_reflns_limit_h_max 15
_diffrn_reflns_limit_h_min -14
_diffrn_reflns_limit_k_max 17
_diffrn_reflns_limit_k_min -18
_diffrn_reflns_limit_l_max 19
_diffrn_reflns_limit_l_min -19
_diffrn_reflns_number 26530
_diffrn_reflns_point_group_measured_fraction_full 0.9982
_diffrn_reflns_point_group_measured_fraction_max 0.6682
_diffrn_reflns_theta_full 67.4579
_diffrn_reflns_theta_max 69.6294
_diffrn_reflns_theta_min 3.225
_diffrn_source 'micro-focus sealed X-ray tube'
_exptl_absorpt_coefficient_mu 5.984
_exptl_absorpt_correction_T_max 1.00000
_exptl_absorpt_correction_T_min 0.73377
_exptl_absorpt_correction_type multi-scan
_exptl_absorpt_process_details
;
CrysAlisPro 1.171.38.43 (Rigaku Oxford Diffraction, 2015)
Empirical absorption correction using spherical harmonics,
 implemented in SCALE3 ABSPACK scaling algorithm.

;
_exptl_crystal_colour yellow
_exptl_crystal_density_diffrn 1.774
_exptl_crystal_description prism
_exptl_crystal_F_000 1424
_exptl_crystal_size_max 0.46
_exptl_crystal_size_mid 0.36
_exptl_crystal_size_min 0.18
_refine_diff_density_max 1.533
_refine_diff_density_min -1.511
_refine_diff_density_rms 0.093
_refine_ls_extinction_method none
_refine_ls_goodness_of_fit_ref 1.042
_refine_ls_hydrogen_treatment constr
_refine_ls_matrix_type full
_refine_ls_number_parameters 798
_refine_ls_number_reflns 10132
_refine_ls_number_restraints 0
_refine_ls_restrained_S_all 1.042
_refine_ls_R_factor_all 0.0438
_refine_ls_R_factor_gt 0.0400
_refine_ls_shift/su_max 0.002
_refine_ls_shift/su_mean 0.000
_refine_ls_structure_factor_coef Fsqd
_refine_ls_weighting_details 'w=1/[\s^2^(Fo^2^)+(0.0537P)^2^+4.6160P] where P=(Fo^2^+2Fc^2^)/3'
_refine_ls_weighting_scheme calc
_refine_ls_wR_factor_gt 0.1018
_refine_ls_wR_factor_ref 0.1051
_reflns_Friedel_coverage 0.000
_reflns_number_gt 9311
_reflns_number_total 10132
_reflns_threshold_expression 'I > 2\s(I)'
_cod_data_source_file c7dt01549f2.cif
_cod_data_source_block shelx
_cod_original_cell_volume 2733.04(16)
_cod_database_code 7043157
_shelx_space_group_comment
;
The symmetry employed for this shelxl refinement is uniquely defined
by the following loop, which should always be used as a source of
symmetry information in preference to the above space-group names.
They are only intended as comments.
;
_shelxl_version_number 2014-3

loop_
_space_group_symop_operation_xyz
'x, y, z'
'-x, -y, -z'

loop_
_atom_site_label
_atom_site_type_symbol
_atom_site_fract_x
_atom_site_fract_y
_atom_site_fract_z
_atom_site_U_iso_or_equiv
_atom_site_adp_type
_atom_site_occupancy
_atom_site_site_symmetry_order
_atom_site_calc_flag
_atom_site_refinement_flags_posn
_atom_site_refinement_flags_adp
_atom_site_refinement_flags_occupancy
_atom_site_disorder_assembly
_atom_site_disorder_group
F7 F 0.9108(3) 0.9610(3) 0.2329(2) 0.0694(9) Uani 1 1 d . . . . .
F15 F 1.1313(3) 0.8182(3) -0.1016(3) 0.0929(14) Uani 1 1 d . . . . .
F21 F 1.6313(3) 0.8257(2) 0.1919(3) 0.0634(8) Uani 1 1 d . . . . .
F18 F 1.3826(4) 1.2655(5) 0.0456(6) 0.144(3) Uani 1 1 d . . . . .
F20 F 1.4850(4) 0.7794(3) 0.0858(3) 0.1007(16) Uani 1 1 d . . . . .
F12 F 1.3253(5) 0.8578(5) 0.4299(5) 0.147(3) Uani 1 1 d . . . . .
F24 F 1.8318(3) 1.1687(4) 0.2777(6) 0.140(3) Uani 1 1 d . . . . .
F23 F 1.7900(4) 1.2593(5) 0.3986(4) 0.140(2) Uani 1 1 d . . . . .
F22 F 1.7440(3) 1.2606(3) 0.2713(4) 0.0907(13) Uani 1 1 d . . . . .
F16 F 1.2911(8) 1.3263(4) 0.1325(4) 0.181(4) Uani 1 1 d . . . . .
F8 F 0.9458(3) 1.0649(3) 0.3824(3) 0.1083(18) Uani 1 1 d . . . . .
F14 F 1.0128(3) 0.8828(2) -0.1218(2) 0.0676(9) Uani 1 1 d . . . . .
F9 F 0.8837(3) 0.9074(4) 0.3283(4) 0.1093(17) Uani 1 1 d . . . . .
F4 F 1.5586(3) 1.3068(3) 0.6707(3) 0.0738(10) Uani 1 1 d . . . . .
F6 F 1.6755(2) 1.3678(3) 0.6160(2) 0.0658(8) Uani 1 1 d . . . . .
F5 F 1.6053(4) 1.4646(3) 0.7126(3) 0.0988(15) Uani 1 1 d . . . . .
F2 F 1.1785(4) 1.4027(4) 0.4729(5) 0.118(2) Uani 1 1 d . . . . .
F1 F 1.2799(4) 1.4633(3) 0.4137(4) 0.0954(14) Uani 1 1 d . . . . .
F13 F 1.0153(4) 0.8359(3) -0.0173(3) 0.0902(13) Uani 1 1 d . . . . .
F11 F 1.2967(6) 0.9627(5) 0.5505(4) 0.149(3) Uani 1 1 d . . . . .
F17 F 1.2200(4) 1.2297(4) -0.0145(4) 0.140(3) Uani 1 1 d . . . . .
F10 F 1.1739(4) 0.8303(5) 0.4636(5) 0.135(2) Uani 1 1 d . . . . .
F19 F 1.4775(5) 0.7952(3) 0.2221(5) 0.130(2) Uani 1 1 d . . . . .
C51 C 1.2837(3) 1.0927(3) 0.1881(3) 0.0308(8) Uani 1 1 d . . . . .
C61 C 1.4511(3) 1.0714(3) 0.2734(3) 0.0289(7) Uani 1 1 d . . . . .
C65 C 1.6458(3) 1.1186(3) 0.2765(3) 0.0363(9) Uani 1 1 d . . . . .
C53 C 1.1601(4) 0.9838(3) 0.0226(3) 0.0386(9) Uani 1 1 d . . . . .
C62 C 1.4493(3) 0.9719(3) 0.2353(3) 0.0312(8) Uani 1 1 d . . . . .
H62 H 1.3833 0.9209 0.2195 0.037 Uiso 1 1 calc R U . . .
C56 C 1.3083(3) 1.1707(3) 0.1671(3) 0.0341(8) Uani 1 1 d . . . . .
H56 H 1.3592 1.2342 0.2143 0.041 Uiso 1 1 calc R U . . .
C66 C 1.5523(3) 1.1434(3) 0.2919(3) 0.0328(8) Uani 1 1 d . . . . .
H66 H 1.5569 1.2104 0.3155 0.039 Uiso 1 1 calc R U . . .
C43 C 1.0688(3) 0.9784(3) 0.3364(3) 0.0334(8) Uani 1 1 d . . . . .
C46 C 1.2860(3) 0.9901(3) 0.3713(3) 0.0329(8) Uani 1 1 d . . . . .
H46 H 1.3591 0.9942 0.3852 0.040 Uiso 1 1 calc R U . . .
C63 C 1.5429(3) 0.9463(3) 0.2200(3) 0.0346(8) Uani 1 1 d . . . . .
C41 C 1.2550(3) 1.0350(3) 0.3199(3) 0.0298(8) Uani 1 1 d . . . . .
C47 C 0.9527(4) 0.9779(4) 0.3205(3) 0.0448(10) Uani 1 1 d . . . . .
C54 C 1.1845(4) 1.0625(3) 0.0041(3) 0.0407(10) Uani 1 1 d . . . . .
H54 H 1.1520 1.0529 -0.0559 0.049 Uiso 1 1 calc R U . . .
C58 C 1.2853(4) 1.2432(4) 0.0602(4) 0.0523(12) Uani 1 1 d . . . . .
C52 C 1.2092(3) 0.9990(3) 0.1123(3) 0.0343(8) Uani 1 1 d . . . . .
H52 H 1.1917 0.9444 0.1224 0.041 Uiso 1 1 calc R U . . .
C42 C 1.1441(3) 1.0275(3) 0.3038(3) 0.0318(8) Uani 1 1 d . . . . .
H42 H 1.1195 1.0563 0.2700 0.038 Uiso 1 1 calc R U . . .
C44 C 1.1021(4) 0.9330(3) 0.3854(3) 0.0374(9) Uani 1 1 d . . . . .
H44 H 1.0523 0.8990 0.4062 0.045 Uiso 1 1 calc R U . . .
C45 C 1.2114(4) 0.9396(3) 0.4026(3) 0.0368(9) Uani 1 1 d . . . . .
C67 C 1.5343(4) 0.8378(4) 0.1808(4) 0.0485(11) Uani 1 1 d . . . . .
C55 C 1.2588(4) 1.1560(3) 0.0773(3) 0.0392(9) Uani 1 1 d . . . . .
C48 C 1.2510(5) 0.8938(4) 0.4576(4) 0.0556(13) Uani 1 1 d . . . . .
C64 C 1.6425(3) 1.0189(3) 0.2403(3) 0.0364(9) Uani 1 1 d . . . . .
H64 H 1.7051 1.0018 0.2301 0.044 Uiso 1 1 calc R U . . .
C57 C 1.0803(5) 0.8807(4) -0.0544(4) 0.0532(12) Uani 1 1 d . . . . .
C31 C 1.3787(3) 1.2192(3) 0.3872(3) 0.0305(8) Uani 1 1 d . . . . .
C32 C 1.3222(3) 1.2859(3) 0.3964(3) 0.0341(8) Uani 1 1 d . . . . .
H32 H 1.2645 1.2673 0.3441 0.041 Uiso 1 1 calc R U . . .
C33 C 1.3495(4) 1.3793(3) 0.4816(3) 0.0400(9) Uani 1 1 d . . . . .
C34 C 1.4346(4) 1.4105(3) 0.5619(3) 0.0395(9) Uani 1 1 d . . . . .
H34 H 1.4537 1.4734 0.6183 0.047 Uiso 1 1 calc R U . . .
C35 C 1.4900(4) 1.3443(3) 0.5548(3) 0.0369(9) Uani 1 1 d . . . . .
C36 C 1.4624(3) 1.2510(3) 0.4695(3) 0.0323(8) Uani 1 1 d . . . . .
H36 H 1.5011 1.2083 0.4671 0.039 Uiso 1 1 calc R U . . .
C37 C 1.2858(5) 1.4471(4) 0.4859(4) 0.0562(13) Uani 1 1 d . . . . .
C38 C 1.5811(4) 1.3724(3) 0.6395(3) 0.0457(10) Uani 1 1 d . . . . .
C68 C 1.7515(4) 1.2000(4) 0.3030(4) 0.0501(11) Uani 1 1 d . . . . .
B1 B 1.3424(4) 1.1045(3) 0.2909(3) 0.0311(9) Uani 1 1 d . . . . .
Re1 Re 0.24957(2) 0.54134(2) 0.85793(2) 0.03480(8) Uani 1 1 d . . . . .
O22 O 0.4219(3) 0.5555(3) 1.0171(3) 0.0626(10) Uani 1 1 d . . . . .
O23 O 0.2445(3) 0.7453(2) 1.0158(2) 0.0480(8) Uani 1 1 d . . . . .
O21 O 0.4257(3) 0.6536(3) 0.7983(3) 0.0731(11) Uani 1 1 d . . . . .
N3 N 0.1123(3) 0.4387(2) 0.8779(2) 0.0347(7) Uani 1 1 d . . . . .
N2 N 0.2382(3) 0.3964(3) 0.7352(2) 0.0351(7) Uani 1 1 d . . . . .
N1 N 0.1237(3) 0.5124(2) 0.7368(2) 0.0316(7) Uani 1 1 d . . . . .
C18 C -0.1225(4) 0.5289(4) 0.8810(3) 0.0489(11) Uani 1 1 d . . . . .
H18 H -0.1364 0.5871 0.8903 0.059 Uiso 1 1 calc R U . . .
C19 C -0.0162(4) 0.5285(3) 0.8880(3) 0.0396(9) Uani 1 1 d . . . . .
H19 H 0.0410 0.5861 0.9021 0.048 Uiso 1 1 calc R U . . .
C6 C 0.0758(4) 0.5791(3) 0.7389(3) 0.0389(9) Uani 1 1 d . . . . .
H6 H 0.1034 0.6449 0.7925 0.047 Uiso 1 1 calc R U . . .
C11 C 0.3077(4) 0.3459(3) 0.7353(3) 0.0413(9) Uani 1 1 d . . . . .
H11 H 0.3649 0.3739 0.7913 0.050 Uiso 1 1 calc R U . . .
C2 C 0.0873(3) 0.4182(3) 0.6560(3) 0.0322(8) Uani 1 1 d . . . . .
C23 C 0.2463(4) 0.6688(3) 0.9569(3) 0.0395(9) Uani 1 1 d . . . . .
C17 C -0.2101(4) 0.4434(5) 0.8600(4) 0.0594(14) Uani 1 1 d . . . . .
H17 H -0.2817 0.4444 0.8540 0.071 Uiso 1 1 calc R U . . .
C20 C 0.0061(4) 0.4410(3) 0.8740(3) 0.0353(9) Uani 1 1 d . . . . .
C22 C 0.3597(4) 0.5518(3) 0.9584(3) 0.0475(11) Uani 1 1 d . . . . .
C9 C 0.2126(4) 0.2125(3) 0.5736(3) 0.0452(11) Uani 1 1 d . . . . .
H9 H 0.2036 0.1505 0.5193 0.054 Uiso 1 1 calc R U . . .
C3 C -0.0022(4) 0.3887(3) 0.5808(3) 0.0434(10) Uani 1 1 d . . . . .
H3 H -0.0279 0.3231 0.5270 0.052 Uiso 1 1 calc R U . . .
C7 C 0.1549(3) 0.3553(3) 0.6536(3) 0.0331(8) Uani 1 1 d . . . . .
C5 C -0.0121(4) 0.5541(4) 0.6651(4) 0.0487(11) Uani 1 1 d . . . . .
H5 H -0.0432 0.6021 0.6686 0.058 Uiso 1 1 calc R U . . .
C15 C -0.0821(4) 0.3556(4) 0.8572(3) 0.0449(10) Uani 1 1 d . . . . .
C16 C -0.1903(4) 0.3589(4) 0.8484(4) 0.0554(13) Uani 1 1 d . . . . .
H16 H -0.2488 0.3023 0.8345 0.067 Uiso 1 1 calc R U . . .
C4 C -0.0536(4) 0.4565(4) 0.5855(4) 0.0513(12) Uani 1 1 d . . . . .
H4 H -0.1151 0.4368 0.5358 0.062 Uiso 1 1 calc R U . . .
C10 C 0.2974(4) 0.2543(3) 0.6557(3) 0.0431(10) Uani 1 1 d . . . . .
H10 H 0.3470 0.2216 0.6578 0.052 Uiso 1 1 calc R U . . .
C14 C -0.0576(5) 0.2728(4) 0.8529(3) 0.0519(12) Uani 1 1 d . . . . .
H14 H -0.1139 0.2156 0.8408 0.062 Uiso 1 1 calc R U . . .
C21 C 0.3620(4) 0.6140(4) 0.8236(4) 0.0497(11) Uani 1 1 d . . . . .
C12 C 0.1304(4) 0.3599(3) 0.8782(3) 0.0419(10) Uani 1 1 d . . . . .
H12 H 0.2026 0.3606 0.8867 0.050 Uiso 1 1 calc R U . . .
C13 C 0.0484(5) 0.2763(4) 0.8666(3) 0.0515(12) Uani 1 1 d . . . . .
H13 H 0.0663 0.2236 0.8682 0.062 Uiso 1 1 calc R U . . .
C8 C 0.1403(4) 0.2629(3) 0.5719(3) 0.0416(10) Uani 1 1 d . . . . .
H8 H 0.0824 0.2352 0.5164 0.050 Uiso 1 1 calc R U . . .
C70 C 0.5393(12) 0.9841(11) 0.9863(10) 0.074(3) Uiso 0.5 1 d . . P . .
Cl1 Cl 0.5728(4) 1.0988(2) 1.0341(2) 0.194(2) Uani 1 1 d . . . . .
F3 F 1.3494(10) 1.5487(5) 0.5484(8) 0.086(5) Uani 0.527(18) 1 d . . P A 1
F3A F 1.2836(11) 1.5090(9) 0.5785(6) 0.077(5) Uani 0.473(18) 1 d . . P A 2

loop_
_atom_site_aniso_label
_atom_site_aniso_U_11
_atom_site_aniso_U_22
_atom_site_aniso_U_33
_atom_site_aniso_U_23
_atom_site_aniso_U_13
_atom_site_aniso_U_12
F7 0.0454(17) 0.108(3) 0.0589(19) 0.0432(19) 0.0119(14) 0.0327(18)
F15 0.093(3) 0.055(2) 0.071(2) -0.0139(17) -0.013(2) 0.042(2)
F21 0.0507(17) 0.0534(17) 0.081(2) 0.0270(16) 0.0072(15) 0.0292(14)
F18 0.084(3) 0.184(6) 0.263(8) 0.195(6) 0.049(4) 0.037(3)
F20 0.101(3) 0.0415(17) 0.094(3) -0.0020(18) -0.040(2) 0.0280(19)
F12 0.197(5) 0.253(7) 0.223(6) 0.218(6) 0.162(5) 0.193(6)
F24 0.050(2) 0.097(3) 0.300(8) 0.115(4) 0.077(4) 0.028(2)
F23 0.091(3) 0.148(5) 0.086(3) 0.055(3) -0.034(3) -0.071(3)
F22 0.0502(19) 0.084(3) 0.157(4) 0.089(3) 0.014(2) 0.0022(17)
F16 0.425(12) 0.077(3) 0.112(4) 0.074(3) 0.124(6) 0.123(5)
F8 0.049(2) 0.089(3) 0.098(3) -0.021(2) 0.0057(19) 0.034(2)
F14 0.066(2) 0.0608(19) 0.0471(17) 0.0152(15) -0.0175(14) 0.0185(16)
F9 0.0408(18) 0.159(4) 0.192(5) 0.143(4) 0.040(2) 0.023(2)
F4 0.0602(19) 0.096(3) 0.069(2) 0.064(2) -0.0070(16) 0.0011(17)
F6 0.0429(16) 0.082(2) 0.070(2) 0.0478(19) -0.0020(14) 0.0095(15)
F5 0.122(3) 0.066(2) 0.0492(19) -0.0092(17) -0.034(2) 0.046(2)
F2 0.111(3) 0.186(5) 0.215(6) 0.175(5) 0.113(4) 0.116(4)
F1 0.111(3) 0.120(3) 0.155(4) 0.118(3) 0.073(3) 0.081(3)
F13 0.097(3) 0.063(2) 0.061(2) 0.0270(18) -0.0144(19) -0.023(2)
F11 0.231(7) 0.139(5) 0.081(3) 0.072(3) -0.018(4) 0.068(5)
F17 0.131(4) 0.116(4) 0.152(4) 0.113(4) -0.066(3) -0.030(3)
F10 0.101(3) 0.175(5) 0.243(7) 0.191(6) 0.060(4) 0.050(3)
F19 0.163(5) 0.094(3) 0.251(7) 0.130(4) 0.160(5) 0.094(3)
C51 0.0287(19) 0.036(2) 0.0320(19) 0.0178(17) 0.0096(15) 0.0157(16)
C61 0.0300(19) 0.0319(19) 0.0251(18) 0.0158(16) 0.0061(15) 0.0095(15)
C65 0.029(2) 0.044(2) 0.037(2) 0.0248(19) 0.0065(16) 0.0079(18)
C53 0.041(2) 0.039(2) 0.031(2) 0.0119(18) 0.0056(17) 0.0196(19)
C62 0.0288(19) 0.0319(19) 0.0317(19) 0.0173(17) 0.0059(15) 0.0079(16)
C56 0.032(2) 0.036(2) 0.034(2) 0.0180(18) 0.0081(16) 0.0126(17)
C66 0.034(2) 0.033(2) 0.0310(19) 0.0179(17) 0.0067(16) 0.0094(16)
C43 0.031(2) 0.0307(19) 0.0275(19) 0.0090(16) 0.0093(16) 0.0051(16)
C46 0.036(2) 0.0317(19) 0.0310(19) 0.0157(17) 0.0093(16) 0.0120(17)
C63 0.037(2) 0.039(2) 0.031(2) 0.0201(18) 0.0090(16) 0.0151(18)
C41 0.035(2) 0.0269(18) 0.0240(17) 0.0107(15) 0.0069(15) 0.0105(16)
C47 0.035(2) 0.050(3) 0.045(3) 0.022(2) 0.0150(19) 0.011(2)
C54 0.048(3) 0.047(2) 0.029(2) 0.0188(19) 0.0042(18) 0.024(2)
C58 0.056(3) 0.058(3) 0.056(3) 0.042(3) 0.009(2) 0.018(2)
C52 0.038(2) 0.034(2) 0.031(2) 0.0148(17) 0.0094(17) 0.0169(17)
C42 0.032(2) 0.0272(18) 0.0290(19) 0.0118(16) 0.0046(15) 0.0067(15)
C44 0.043(2) 0.030(2) 0.035(2) 0.0152(18) 0.0142(18) 0.0080(17)
C45 0.048(2) 0.034(2) 0.031(2) 0.0169(18) 0.0134(18) 0.0170(19)
C67 0.042(3) 0.048(3) 0.066(3) 0.033(3) 0.018(2) 0.024(2)
C55 0.040(2) 0.045(2) 0.041(2) 0.027(2) 0.0114(18) 0.0191(19)
C48 0.070(3) 0.071(3) 0.062(3) 0.052(3) 0.033(3) 0.037(3)
C64 0.030(2) 0.048(2) 0.037(2) 0.0250(19) 0.0100(17) 0.0161(18)
C57 0.060(3) 0.046(3) 0.036(2) 0.010(2) -0.003(2) 0.021(2)
C31 0.033(2) 0.0314(19) 0.0311(19) 0.0193(17) 0.0083(16) 0.0104(16)
C32 0.037(2) 0.036(2) 0.031(2) 0.0172(17) 0.0066(16) 0.0148(17)
C33 0.048(3) 0.037(2) 0.038(2) 0.0188(19) 0.0113(19) 0.019(2)
C34 0.050(3) 0.0261(19) 0.035(2) 0.0117(17) 0.0084(19) 0.0113(18)
C35 0.043(2) 0.033(2) 0.033(2) 0.0172(18) 0.0059(18) 0.0106(18)
C36 0.038(2) 0.0311(19) 0.0314(19) 0.0178(17) 0.0086(16) 0.0146(17)
C37 0.071(4) 0.047(3) 0.055(3) 0.021(2) 0.017(3) 0.035(3)
C38 0.051(3) 0.038(2) 0.038(2) 0.017(2) -0.001(2) 0.010(2)
C68 0.033(2) 0.053(3) 0.061(3) 0.033(3) 0.007(2) 0.005(2)
B1 0.032(2) 0.034(2) 0.030(2) 0.0181(19) 0.0077(18) 0.0120(18)
Re1 0.03330(11) 0.02841(11) 0.03036(11) 0.00799(8) 0.00042(7) 0.00979(8)
O22 0.061(2) 0.062(2) 0.047(2) 0.0125(17) -0.0099(17) 0.0346(19)
O23 0.0525(19) 0.0310(16) 0.0422(17) 0.0080(14) 0.0020(14) 0.0132(14)
O21 0.051(2) 0.073(3) 0.083(3) 0.039(2) 0.019(2) 0.004(2)
N3 0.0405(19) 0.0270(16) 0.0271(16) 0.0085(14) 0.0028(14) 0.0107(14)
N2 0.0357(18) 0.0324(17) 0.0304(17) 0.0111(14) 0.0080(14) 0.0118(15)
N1 0.0318(17) 0.0265(16) 0.0277(16) 0.0111(13) 0.0011(13) 0.0054(13)
C18 0.048(3) 0.067(3) 0.035(2) 0.025(2) 0.008(2) 0.029(2)
C19 0.045(2) 0.043(2) 0.029(2) 0.0169(18) 0.0049(17) 0.0171(19)
C6 0.048(2) 0.030(2) 0.036(2) 0.0163(18) 0.0061(18) 0.0142(18)
C11 0.040(2) 0.039(2) 0.042(2) 0.017(2) 0.0102(19) 0.0164(19)
C2 0.031(2) 0.0281(19) 0.0292(19) 0.0124(16) 0.0047(16) 0.0034(15)
C23 0.039(2) 0.032(2) 0.036(2) 0.0126(19) 0.0007(18) 0.0084(18)
C17 0.038(3) 0.093(4) 0.043(3) 0.035(3) 0.005(2) 0.019(3)
C20 0.042(2) 0.035(2) 0.0198(17) 0.0086(16) 0.0021(16) 0.0117(18)
C22 0.045(3) 0.034(2) 0.042(2) 0.0038(19) 0.000(2) 0.016(2)
C9 0.066(3) 0.031(2) 0.037(2) 0.0144(19) 0.020(2) 0.020(2)
C3 0.045(3) 0.034(2) 0.035(2) 0.0109(18) 0.0004(19) 0.0081(19)
C7 0.038(2) 0.0251(18) 0.0282(19) 0.0105(16) 0.0075(16) 0.0058(16)
C5 0.054(3) 0.043(3) 0.049(3) 0.024(2) 0.007(2) 0.020(2)
C15 0.051(3) 0.043(2) 0.024(2) 0.0124(18) 0.0013(18) 0.006(2)
C16 0.042(3) 0.065(3) 0.038(3) 0.024(2) -0.001(2) -0.002(2)
C4 0.046(3) 0.053(3) 0.041(3) 0.018(2) -0.006(2) 0.015(2)
C10 0.051(3) 0.039(2) 0.046(3) 0.022(2) 0.020(2) 0.022(2)
C14 0.068(3) 0.034(2) 0.037(2) 0.015(2) 0.004(2) 0.002(2)
C21 0.040(3) 0.046(3) 0.046(3) 0.014(2) 0.003(2) 0.010(2)
C12 0.059(3) 0.032(2) 0.031(2) 0.0129(18) 0.0077(19) 0.020(2)
C13 0.080(4) 0.033(2) 0.034(2) 0.0132(19) 0.010(2) 0.019(2)
C8 0.054(3) 0.029(2) 0.033(2) 0.0121(18) 0.0079(19) 0.0105(19)
Cl1 0.281(4) 0.1063(18) 0.0932(17) 0.0635(15) -0.034(2) -0.073(2)
F3 0.103(8) 0.042(4) 0.090(6) 0.014(4) 0.001(5) 0.045(4)
F3A 0.097(8) 0.070(6) 0.057(4) 0.010(4) 0.017(4) 0.064(6)

loop_
_atom_type_symbol
_atom_type_description
_atom_type_scat_dispersion_real
_atom_type_scat_dispersion_imag
_atom_type_scat_source
C C 0.0181 0.0091 'International Tables Vol C Tables 4.2.6.8 and 6.1.1.4'
C C 0.0181 0.0091 'International Tables Vol C Tables 4.2.6.8 and 6.1.1.4'
H H 0.0000 0.0000 'International Tables Vol C Tables 4.2.6.8 and 6.1.1.4'
B B 0.0090 0.0039 'International Tables Vol C Tables 4.2.6.8 and 6.1.1.4'
Cl Cl 0.3639 0.7018 'International Tables Vol C Tables 4.2.6.8 and 6.1.1.4'
F F 0.0727 0.0534 'International Tables Vol C Tables 4.2.6.8 and 6.1.1.4'
N N 0.0311 0.0180 'International Tables Vol C Tables 4.2.6.8 and 6.1.1.4'
O O 0.0492 0.0322 'International Tables Vol C Tables 4.2.6.8 and 6.1.1.4'
Re Re -5.2083 5.8923 'International Tables Vol C Tables 4.2.6.8 and 6.1.1.4'

loop_
_geom_angle_atom_site_label_1
_geom_angle_atom_site_label_2
_geom_angle_atom_site_label_3
_geom_angle
_geom_angle_site_symmetry_1
_geom_angle_site_symmetry_3
C52 C51 C56 115.6(4) . .
C52 C51 B1 120.4(3) . .
C56 C51 B1 123.9(4) . .
C62 C61 C66 115.6(3) . .
C62 C61 B1 123.8(3) . .
C66 C61 B1 120.5(3) . .
C66 C65 C64 120.7(4) . .
C66 C65 C68 119.4(4) . .
C64 C65 C68 119.8(4) . .
C54 C53 C52 120.6(4) . .
C54 C53 C57 120.2(4) . .
C52 C53 C57 119.2(4) . .
C63 C62 C61 122.3(4) . .
C63 C62 H62 118.9 . .
C61 C62 H62 118.9 . .
C55 C56 C51 121.8(4) . .
C55 C56 H56 119.1 . .
C51 C56 H56 119.1 . .
C65 C66 C61 122.5(4) . .
C65 C66 H66 118.7 . .
C61 C66 H66 118.7 . .
C44 C43 C42 120.2(4) . .
C44 C43 C47 120.2(4) . .
C42 C43 C47 119.5(4) . .
C45 C46 C41 122.5(4) . .
C45 C46 H46 118.8 . .
C41 C46 H46 118.8 . .
C64 C63 C62 121.1(4) . .
C64 C63 C67 120.1(4) . .
C62 C63 C67 118.8(4) . .
C46 C41 C42 115.3(4) . .
C46 C41 B1 124.0(3) . .
C42 C41 B1 120.3(3) . .
F8 C47 F9 107.1(5) . .
F8 C47 F7 105.8(5) . .
F9 C47 F7 105.2(4) . .
F8 C47 C43 112.0(4) . .
F9 C47 C43 113.2(4) . .
F7 C47 C43 113.0(4) . .
C53 C54 C55 118.1(4) . .
C53 C54 H54 121.0 . .
C55 C54 H54 121.0 . .
F16 C58 F17 107.3(6) . .
F16 C58 F18 102.5(7) . .
F17 C58 F18 103.6(5) . .
F16 C58 C55 113.8(4) . .
F17 C58 C55 115.2(5) . .
F18 C58 C55 113.1(4) . .
C53 C52 C51 122.8(4) . .
C53 C52 H52 118.6 . .
C51 C52 H52 118.6 . .
C43 C42 C41 122.7(4) . .
C43 C42 H42 118.6 . .
C41 C42 H42 118.6 . .
C45 C44 C43 118.3(4) . .
C45 C44 H44 120.9 . .
C43 C44 H44 120.9 . .
C44 C45 C46 121.0(4) . .
C44 C45 C48 119.7(4) . .
C46 C45 C48 119.2(4) . .
F19 C67 F20 105.7(5) . .
F19 C67 F21 105.9(4) . .
F20 C67 F21 105.0(4) . .
F19 C67 C63 113.0(4) . .
F20 C67 C63 112.9(4) . .
F21 C67 C63 113.6(4) . .
C54 C55 C56 121.2(4) . .
C54 C55 C58 119.4(4) . .
C56 C55 C58 119.4(4) . .
F12 C48 F10 111.3(5) . .
F12 C48 F11 104.5(6) . .
F10 C48 F11 100.6(6) . .
F12 C48 C45 114.1(4) . .
F10 C48 C45 114.3(5) . .
F11 C48 C45 110.8(5) . .
C63 C64 C65 117.7(4) . .
C63 C64 H64 121.2 . .
C65 C64 H64 121.2 . .
F15 C57 F14 106.4(4) . .
F15 C57 F13 106.5(5) . .
F14 C57 F13 105.9(5) . .
F15 C57 C53 112.1(4) . .
F14 C57 C53 113.2(4) . .
F13 C57 C53 112.3(4) . .
C32 C31 C36 115.8(4) . .
C32 C31 B1 123.2(3) . .
C36 C31 B1 120.7(3) . .
C33 C32 C31 122.0(4) . .
C33 C32 H32 119.0 . .
C31 C32 H32 119.0 . .
C34 C33 C32 121.3(4) . .
C34 C33 C37 119.7(4) . .
C32 C33 C37 119.0(4) . .
C35 C34 C33 117.5(4) . .
C35 C34 H34 121.2 . .
C33 C34 H34 121.2 . .
C34 C35 C36 120.9(4) . .
C34 C35 C38 120.2(4) . .
C36 C35 C38 118.9(4) . .
C35 C36 C31 122.5(4) . .
C35 C36 H36 118.8 . .
C31 C36 H36 118.8 . .
F1 C37 F2 100.0(5) . .
F1 C37 F3A 128.2(7) . .
F2 C37 F3A 83.5(7) . .
F1 C37 F3 89.0(7) . .
F2 C37 F3 127.0(7) . .
F1 C37 C33 113.9(4) . .
F2 C37 C33 111.6(5) . .
F3A C37 C33 112.3(5) . .
F3 C37 C33 111.7(5) . .
F5 C38 F4 109.5(4) . .
F5 C38 F6 105.7(4) . .
F4 C38 F6 103.4(4) . .
F5 C38 C35 113.3(4) . .
F4 C38 C35 111.7(4) . .
F6 C38 C35 112.6(4) . .
F22 C68 F24 107.7(5) . .
F22 C68 F23 104.9(5) . .
F24 C68 F23 103.2(6) . .
F22 C68 C65 114.3(4) . .
F24 C68 C65 115.0(5) . .
F23 C68 C65 110.6(4) . .
C51 B1 C61 105.6(3) . .
C51 B1 C41 110.5(3) . .
C61 B1 C41 113.4(3) . .
C51 B1 C31 114.8(3) . .
C61 B1 C31 110.3(3) . .
C41 B1 C31 102.5(3) . .
C23 Re1 C21 89.4(2) . .
C23 Re1 C22 86.52(18) . .
C21 Re1 C22 91.2(2) . .
C23 Re1 N1 99.29(15) . .
C21 Re1 N1 90.78(18) . .
C22 Re1 N1 173.88(15) . .
C23 Re1 N2 173.74(15) . .
C21 Re1 N2 91.13(17) . .
C22 Re1 N2 99.70(16) . .
N1 Re1 N2 74.47(13) . .
C23 Re1 N3 97.49(16) . .
C21 Re1 N3 172.42(16) . .
C22 Re1 N3 92.33(19) . .
N1 Re1 N3 85.02(13) . .
N2 Re1 N3 81.68(13) . .
C12 N3 C20 117.0(4) . .
C12 N3 Re1 116.3(3) . .
C20 N3 Re1 125.9(3) . .
C11 N2 C7 118.5(4) . .
C11 N2 Re1 124.8(3) . .
C7 N2 Re1 116.7(3) . .
C6 N1 C2 118.5(3) . .
C6 N1 Re1 124.4(3) . .
C2 N1 Re1 117.0(3) . .
C19 C18 C17 121.2(5) . .
C19 C18 H18 119.4 . .
C17 C18 H18 119.4 . .
C18 C19 C20 120.1(5) . .
C18 C19 H19 119.9 . .
C20 C19 H19 119.9 . .
N1 C6 C5 122.6(4) . .
N1 C6 H6 118.7 . .
C5 C6 H6 118.7 . .
N2 C11 C10 122.7(4) . .
N2 C11 H11 118.6 . .
C10 C11 H11 118.6 . .
N1 C2 C3 121.0(4) . .
N1 C2 C7 114.8(3) . .
C3 C2 C7 124.1(4) . .
O23 C23 Re1 179.6(4) . .
C16 C17 C18 119.8(5) . .
C16 C17 H17 120.1 . .
C18 C17 H17 120.1 . .
N3 C20 C19 120.5(4) . .
N3 C20 C15 120.7(4) . .
C19 C20 C15 118.8(4) . .
O22 C22 Re1 177.8(5) . .
C10 C9 C8 119.6(4) . .
C10 C9 H9 120.2 . .
C8 C9 H9 120.2 . .
C2 C3 C4 120.0(4) . .
C2 C3 H3 120.0 . .
C4 C3 H3 120.0 . .
N2 C7 C8 121.1(4) . .
N2 C7 C2 115.6(3) . .
C8 C7 C2 123.2(4) . .
C6 C5 C4 118.9(4) . .
C6 C5 H5 120.5 . .
C4 C5 H5 120.5 . .
C14 C15 C16 122.5(5) . .
C14 C15 C20 118.5(5) . .
C16 C15 C20 118.9(5) . .
C17 C16 C15 121.1(5) . .
C17 C16 H16 119.5 . .
C15 C16 H16 119.5 . .
C3 C4 C5 118.8(4) . .
C3 C4 H4 120.6 . .
C5 C4 H4 120.6 . .
C9 C10 C11 118.7(4) . .
C9 C10 H10 120.7 . .
C11 C10 H10 120.7 . .
C13 C14 C15 119.7(5) . .
C13 C14 H14 120.2 . .
C15 C14 H14 120.2 . .
O21 C21 Re1 176.5(5) . .
N3 C12 C13 124.4(5) . .
N3 C12 H12 117.8 . .
C13 C12 H12 117.8 . .
C14 C13 C12 119.0(4) . .
C14 C13 H13 120.5 . .
C12 C13 H13 120.5 . .
C9 C8 C7 119.4(4) . .
C9 C8 H8 120.3 . .
C7 C8 H8 120.3 . .
C70 C70 Cl1 67.7(12) 2_677 .
C70 C70 Cl1 63.2(12) 2_677 2_677
Cl1 C70 Cl1 130.9(9) . 2_677
C70 Cl1 C70 49.1(9) . 2_677

loop_
_geom_bond_atom_site_label_1
_geom_bond_atom_site_label_2
_geom_bond_distance
_geom_bond_site_symmetry_2
F7 C47 1.321(6) .
F15 C57 1.324(6) .
F21 C67 1.327(5) .
F18 C58 1.307(7) .
F20 C67 1.326(7) .
F12 C48 1.266(6) .
F24 C68 1.296(7) .
F23 C68 1.319(7) .
F22 C68 1.295(6) .
F16 C58 1.267(7) .
F8 C47 1.310(6) .
F14 C57 1.328(6) .
F9 C47 1.312(6) .
F4 C38 1.333(6) .
F6 C38 1.338(6) .
F5 C38 1.306(6) .
F2 C37 1.337(8) .
F1 C37 1.297(7) .
F13 C57 1.338(7) .
F11 C48 1.315(8) .
F17 C58 1.277(6) .
F10 C48 1.278(7) .
F19 C67 1.313(6) .
C51 C52 1.397(6) .
C51 C56 1.398(6) .
C51 B1 1.639(6) .
C61 C62 1.394(5) .
C61 C66 1.401(6) .
C61 B1 1.639(6) .
C65 C66 1.385(6) .
C65 C64 1.394(6) .
C65 C68 1.483(6) .
C53 C54 1.382(6) .
C53 C52 1.387(6) .
C53 C57 1.500(7) .
C62 C63 1.392(6) .
C62 H62 0.9300 .
C56 C55 1.393(6) .
C56 H56 0.9300 .
C66 H66 0.9300 .
C43 C44 1.385(6) .
C43 C42 1.399(6) .
C43 C47 1.499(6) .
C46 C45 1.389(6) .
C46 C41 1.399(5) .
C46 H46 0.9300 .
C63 C64 1.383(6) .
C63 C67 1.498(6) .
C41 C42 1.400(6) .
C41 B1 1.641(6) .
C54 C55 1.382(6) .
C54 H54 0.9300 .
C58 C55 1.494(6) .
C52 H52 0.9300 .
C42 H42 0.9300 .
C44 C45 1.384(6) .
C44 H44 0.9300 .
C45 C48 1.498(6) .
C64 H64 0.9300 .
C31 C32 1.396(5) .
C31 C36 1.396(6) .
C31 B1 1.647(6) .
C32 C33 1.392(6) .
C32 H32 0.9300 .
C33 C34 1.388(6) .
C33 C37 1.494(6) .
C34 C35 1.385(6) .
C34 H34 0.9300 .
C35 C36 1.391(6) .
C35 C38 1.498(6) .
C36 H36 0.9300 .
C37 F3A 1.361(9) .
C37 F3 1.386(10) .
Re1 C23 1.924(4) .
Re1 C21 1.925(6) .
Re1 C22 1.939(5) .
Re1 N1 2.171(3) .
Re1 N2 2.181(3) .
Re1 N3 2.257(4) .
O22 C22 1.136(6) .
O23 C23 1.151(5) .
O21 C21 1.141(7) .
N3 C12 1.328(5) .
N3 C20 1.387(6) .
N2 C11 1.349(5) .
N2 C7 1.354(5) .
N1 C6 1.344(5) .
N1 C2 1.358(5) .
C18 C19 1.377(6) .
C18 C17 1.400(8) .
C18 H18 0.9300 .
C19 C20 1.408(6) .
C19 H19 0.9300 .
C6 C5 1.372(7) .
C6 H6 0.9300 .
C11 C10 1.380(6) .
C11 H11 0.9300 .
C2 C3 1.377(6) .
C2 C7 1.477(6) .
C17 C16 1.358(9) .
C17 H17 0.9300 .
C20 C15 1.424(6) .
C9 C10 1.368(7) .
C9 C8 1.384(7) .
C9 H9 0.9300 .
C3 C4 1.379(7) .
C3 H3 0.9300 .
C7 C8 1.388(6) .
C5 C4 1.380(7) .
C5 H5 0.9300 .
C15 C14 1.399(7) .
C15 C16 1.415(7) .
C16 H16 0.9300 .
C4 H4 0.9300 .
C10 H10 0.9300 .
C14 C13 1.353(8) .
C14 H14 0.9300 .
C12 C13 1.394(7) .
C12 H12 0.9300 .
C13 H13 0.9300 .
C8 H8 0.9300 .
C70 C70 1.29(3) 2_677
C70 Cl1 1.521(14) .
C70 Cl1 1.577(15) 2_677
Cl1 C70 1.577(15) 2_677

loop_
_geom_torsion_atom_site_label_1
_geom_torsion_atom_site_label_2
_geom_torsion_atom_site_label_3
_geom_torsion_atom_site_label_4
_geom_torsion
_geom_torsion_site_symmetry_1
_geom_torsion_site_symmetry_4
C66 C61 C62 C63 2.3(5) . .
B1 C61 C62 C63 178.9(3) . .
C52 C51 C56 C55 1.9(6) . .
B1 C51 C56 C55 177.8(4) . .
C64 C65 C66 C61 0.7(6) . .
C68 C65 C66 C61 -176.6(4) . .
C62 C61 C66 C65 -2.0(6) . .
B1 C61 C66 C65 -178.7(4) . .
C61 C62 C63 C64 -1.4(6) . .
C61 C62 C63 C67 178.7(4) . .
C45 C46 C41 C42 1.3(6) . .
C45 C46 C41 B1 173.9(4) . .
C44 C43 C47 F8 101.3(5) . .
C42 C43 C47 F8 -77.0(6) . .
C44 C43 C47 F9 -20.0(6) . .
C42 C43 C47 F9 161.7(4) . .
C44 C43 C47 F7 -139.4(4) . .
C42 C43 C47 F7 42.3(6) . .
C52 C53 C54 C55 -0.1(6) . .
C57 C53 C54 C55 -179.8(4) . .
C54 C53 C52 C51 0.7(6) . .
C57 C53 C52 C51 -179.5(4) . .
C56 C51 C52 C53 -1.6(6) . .
B1 C51 C52 C53 -177.7(4) . .
C44 C43 C42 C41 -1.2(6) . .
C47 C43 C42 C41 177.1(4) . .
C46 C41 C42 C43 -0.2(6) . .
B1 C41 C42 C43 -173.0(3) . .
C42 C43 C44 C45 1.3(6) . .
C47 C43 C44 C45 -176.9(4) . .
C43 C44 C45 C46 -0.2(6) . .
C43 C44 C45 C48 178.4(4) . .
C41 C46 C45 C44 -1.2(6) . .
C41 C46 C45 C48 -179.8(4) . .
C64 C63 C67 F19 136.8(5) . .
C62 C63 C67 F19 -43.2(7) . .
C64 C63 C67 F20 -103.3(5) . .
C62 C63 C67 F20 76.7(5) . .
C64 C63 C67 F21 16.1(6) . .
C62 C63 C67 F21 -163.9(4) . .
C53 C54 C55 C56 0.4(6) . .
C53 C54 C55 C58 -178.8(4) . .
C51 C56 C55 C54 -1.4(6) . .
C51 C56 C55 C58 177.8(4) . .
F16 C58 C55 C54 138.2(6) . .
F17 C58 C55 C54 13.6(8) . .
F18 C58 C55 C54 -105.3(6) . .
F16 C58 C55 C56 -41.1(8) . .
F17 C58 C55 C56 -165.6(6) . .
F18 C58 C55 C56 75.4(7) . .
C44 C45 C48 F12 146.2(6) . .
C46 C45 C48 F12 -35.2(8) . .
C44 C45 C48 F10 16.5(7) . .
C46 C45 C48 F10 -164.9(5) . .
C44 C45 C48 F11 -96.2(6) . .
C46 C45 C48 F11 82.4(6) . .
C62 C63 C64 C65 0.0(6) . .
C67 C63 C64 C65 179.9(4) . .
C66 C65 C64 C63 0.4(6) . .
C68 C65 C64 C63 177.6(4) . .
C54 C53 C57 F15 98.9(5) . .
C52 C53 C57 F15 -80.9(6) . .
C54 C53 C57 F14 -21.4(7) . .
C52 C53 C57 F14 158.8(4) . .
C54 C53 C57 F13 -141.2(5) . .
C52 C53 C57 F13 39.0(6) . .
C36 C31 C32 C33 1.5(6) . .
B1 C31 C32 C33 175.0(4) . .
C31 C32 C33 C34 -0.2(7) . .
C31 C32 C33 C37 179.5(4) . .
C32 C33 C34 C35 -1.2(7) . .
C37 C33 C34 C35 179.0(4) . .
C33 C34 C35 C36 1.3(7) . .
C33 C34 C35 C38 -178.8(4) . .
C34 C35 C36 C31 0.1(6) . .
C38 C35 C36 C31 -179.9(4) . .
C32 C31 C36 C35 -1.5(6) . .
B1 C31 C36 C35 -175.1(4) . .
C34 C33 C37 F1 127.8(5) . .
C32 C33 C37 F1 -51.9(7) . .
C34 C33 C37 F2 -119.8(5) . .
C32 C33 C37 F2 60.4(6) . .
C34 C33 C37 F3A -28.0(10) . .
C32 C33 C37 F3A 152.2(9) . .
C34 C33 C37 F3 28.9(10) . .
C32 C33 C37 F3 -150.9(8) . .
C34 C35 C38 F5 -5.0(7) . .
C36 C35 C38 F5 175.0(5) . .
C34 C35 C38 F4 119.3(5) . .
C36 C35 C38 F4 -60.7(6) . .
C34 C35 C38 F6 -124.9(5) . .
C36 C35 C38 F6 55.1(5) . .
C66 C65 C68 F22 -48.5(7) . .
C64 C65 C68 F22 134.2(5) . .
C66 C65 C68 F24 -173.9(5) . .
C64 C65 C68 F24 8.8(7) . .
C66 C65 C68 F23 69.7(6) . .
C64 C65 C68 F23 -107.6(6) . .
C52 C51 B1 C61 85.6(4) . .
C56 C51 B1 C61 -90.1(4) . .
C52 C51 B1 C41 -37.4(5) . .
C56 C51 B1 C41 146.9(4) . .
C52 C51 B1 C31 -152.7(3) . .
C56 C51 B1 C31 31.6(5) . .
C62 C61 B1 C51 -88.5(4) . .
C66 C61 B1 C51 88.0(4) . .
C62 C61 B1 C41 32.6(5) . .
C66 C61 B1 C41 -150.9(3) . .
C62 C61 B1 C31 147.0(4) . .
C66 C61 B1 C31 -36.6(5) . .
C46 C41 B1 C51 148.8(4) . .
C42 C41 B1 C51 -39.0(5) . .
C46 C41 B1 C61 30.5(5) . .
C42 C41 B1 C61 -157.3(3) . .
C46 C41 B1 C31 -88.4(4) . .
C42 C41 B1 C31 83.8(4) . .
C32 C31 B1 C51 30.6(5) . .
C36 C31 B1 C51 -156.3(4) . .
C32 C31 B1 C61 149.7(4) . .
C36 C31 B1 C61 -37.2(5) . .
C32 C31 B1 C41 -89.2(4) . .
C36 C31 B1 C41 83.9(4) . .
C17 C18 C19 C20 0.0(7) . .
C2 N1 C6 C5 3.6(6) . .
Re1 N1 C6 C5 -172.4(4) . .
C7 N2 C11 C10 0.1(7) . .
Re1 N2 C11 C10 -179.9(3) . .
C6 N1 C2 C3 -5.0(6) . .
Re1 N1 C2 C3 171.4(3) . .
C6 N1 C2 C7 171.3(4) . .
Re1 N1 C2 C7 -12.3(4) . .
C19 C18 C17 C16 1.5(7) . .
C12 N3 C20 C19 170.5(4) . .
Re1 N3 C20 C19 -20.6(5) . .
C12 N3 C20 C15 -8.7(5) . .
Re1 N3 C20 C15 160.2(3) . .
C18 C19 C20 N3 177.9(4) . .
C18 C19 C20 C15 -2.9(6) . .
N1 C2 C3 C4 2.4(7) . .
C7 C2 C3 C4 -173.5(4) . .
C11 N2 C7 C8 0.4(6) . .
Re1 N2 C7 C8 -179.6(3) . .
C11 N2 C7 C2 -175.5(4) . .
Re1 N2 C7 C2 4.5(5) . .
N1 C2 C7 N2 5.1(5) . .
C3 C2 C7 N2 -178.8(4) . .
N1 C2 C7 C8 -170.7(4) . .
C3 C2 C7 C8 5.4(7) . .
N1 C6 C5 C4 0.3(8) . .
N3 C20 C15 C14 5.4(6) . .
C19 C20 C15 C14 -173.8(4) . .
N3 C20 C15 C16 -176.5(4) . .
C19 C20 C15 C16 4.3(6) . .
C18 C17 C16 C15 0.0(7) . .
C14 C15 C16 C17 175.1(5) . .
C20 C15 C16 C17 -2.9(7) . .
C2 C3 C4 C5 1.5(8) . .
C6 C5 C4 C3 -2.8(8) . .
C8 C9 C10 C11 0.6(7) . .
N2 C11 C10 C9 -0.6(7) . .
C16 C15 C14 C13 -176.8(4) . .
C20 C15 C14 C13 1.2(7) . .
C20 N3 C12 C13 5.7(6) . .
Re1 N3 C12 C13 -164.3(3) . .
C15 C14 C13 C12 -4.2(7) . .
N3 C12 C13 C14 0.7(7) . .
C10 C9 C8 C7 -0.1(7) . .
N2 C7 C8 C9 -0.4(6) . .
C2 C7 C8 C9 175.2(4) . .
Cl1 C70 Cl1 C70 -0.002(3) 2_677 2_677
